data_4072566
loop_
_publ_author_name
'Gamer, Michael T.'
'Roesky, Peter W.'
'Palard, Isabelle'
'Le Hellaye, Maude'
'Guillaume, Sophie M.'

_publ_section_title
;
 In Situ Formation of Bis(phosphinimino)methanide Rare Earth Alkoxide
 Initiators for the Ring-Opening Polymerization of \e-Caprolactone
;
_journal_issue 3
_journal_name_full Organometallics
_journal_page_first 651
_journal_paper_doi 10.1021/om0608307
_journal_volume 26
_journal_year 2007
_chemical_formula_moiety 'C41 H54 Cl N2 P2 Si2 Y, 0.5(C7 H8)'
_chemical_formula_sum 'C44.5 H58 Cl N2 P2 Si2 Y'
_chemical_formula_weight 863.41
_chemical_name_systematic
; 
 ? 
;
_space_group_IT_number 14
_symmetry_cell_setting monoclinic
_symmetry_space_group_name_Hall '-P 2ybc'
_symmetry_space_group_name_H-M 'P 1 21/c 1'
_atom_sites_solution_hydrogens geom
_atom_sites_solution_primary direct
_atom_sites_solution_secondary difmap
_audit_creation_method SHELXL-97
_cell_angle_alpha 90.00
_cell_angle_beta 105.547(6)
_cell_angle_gamma 90.00
_cell_formula_units_Z 4
_cell_length_a 20.8649(10)
_cell_length_b 15.6124(8)
_cell_length_c 14.6317(9)
_cell_measurement_temperature 203(2)
_cell_volume 4591.9(4)
_computing_cell_refinement 'STOE X-AREA'
_computing_data_collection 'STOE X-AREA'
_computing_data_reduction 'STOE X-RED'
_computing_molecular_graphics 'Diamond 2.1e'
_computing_structure_refinement 'SHELXL-97 (Sheldrick, 1997)'
_computing_structure_solution 'SHELXS-97 (Sheldrick, 1990)'
_diffrn_ambient_temperature 203(2)
_diffrn_measured_fraction_theta_full 0.977
_diffrn_measured_fraction_theta_max 0.977
_diffrn_measurement_device_type 'STOE IPDS '
_diffrn_measurement_method 'area detector'
_diffrn_radiation_monochromator graphite
_diffrn_radiation_source 'fine-focus sealed tube'
_diffrn_radiation_type AgK\a
_diffrn_radiation_wavelength 0.56087
_diffrn_reflns_av_R_equivalents 0.1137
_diffrn_reflns_av_sigmaI/netI 0.1122
_diffrn_reflns_limit_h_max 29
_diffrn_reflns_limit_h_min -30
_diffrn_reflns_limit_k_max 22
_diffrn_reflns_limit_k_min -22
_diffrn_reflns_limit_l_max 16
_diffrn_reflns_limit_l_min -21
_diffrn_reflns_number 38476
_diffrn_reflns_theta_full 24.09
_diffrn_reflns_theta_max 24.09
_diffrn_reflns_theta_min 1.90
_exptl_absorpt_coefficient_mu 0.806
_exptl_absorpt_correction_type none
_exptl_crystal_colour cubes
_exptl_crystal_density_diffrn 1.249
_exptl_crystal_density_method 'not measured'
_exptl_crystal_description colorless
_exptl_crystal_F_000 1812
_exptl_crystal_size_max .3
_exptl_crystal_size_mid .2
_exptl_crystal_size_min .15
_refine_diff_density_max 1.167
_refine_diff_density_min -0.804
_refine_diff_density_rms 0.117
_refine_ls_extinction_method none
_refine_ls_goodness_of_fit_ref 1.037
_refine_ls_hydrogen_treatment constr
_refine_ls_matrix_type full
_refine_ls_number_parameters 448
_refine_ls_number_reflns 14482
_refine_ls_number_restraints 0
_refine_ls_restrained_S_all 1.037
_refine_ls_R_factor_all 0.1479
_refine_ls_R_factor_gt 0.0745
_refine_ls_shift/su_max 0.002
_refine_ls_shift/su_mean 0.000
_refine_ls_structure_factor_coef Fsqd
_refine_ls_weighting_details 'calc w=1/[\s^2^(Fo^2^)+(0.0663P)^2^+10.3704P] where P=(Fo^2^+2Fc^2^)/3'
_refine_ls_weighting_scheme calc
_refine_ls_wR_factor_gt 0.1531
_refine_ls_wR_factor_ref 0.1856
_reflns_number_gt 8434
_reflns_number_total 14482
_reflns_threshold_expression >2sigma(I)
_cod_data_source_file om0608307si20060911_102029.cif
_cod_data_source_block 1a
_cod_original_sg_symbol_H-M P2(1)/C
_cod_original_formula_sum 'C44.50 H58 Cl N2 P2 Si2 Y'
_cod_database_code 4072566

loop_
_symmetry_equiv_pos_as_xyz
'x, y, z'
'-x, y+1/2, -z+1/2'
'-x, -y, -z'
'x, -y-1/2, z-1/2'

loop_
_atom_site_label
_atom_site_type_symbol
_atom_site_fract_x
_atom_site_fract_y
_atom_site_fract_z
_atom_site_U_iso_or_equiv
_atom_site_adp_type
_atom_site_occupancy
_atom_site_symmetry_multiplicity
_atom_site_calc_flag
_atom_site_refinement_flags
Y1 Y 0.312141(17) 1.07286(2) -0.36699(3) 0.02412(9) Uani 1 1 d .
Cl1 Cl 0.27898(7) 1.18166(8) -0.50390(10) 0.0492(3) Uani 1 1 d .
P1 P 0.26480(5) 0.88537(6) -0.40108(8) 0.0238(2) Uani 1 1 d .
P2 P 0.21429(5) 1.00120(6) -0.26091(8) 0.0223(2) Uani 1 1 d .
Si1 Si 0.25483(9) 0.95569(10) -0.59849(11) 0.0470(4) Uani 1 1 d .
Si2 Si 0.17018(7) 1.18736(8) -0.32243(10) 0.0337(3) Uani 1 1 d .
N1 N 0.27325(19) 0.9569(2) -0.4755(3) 0.0293(8) Uani 1 1 d .
N2 N 0.21576(17) 1.0928(2) -0.3098(3) 0.0247(7) Uani 1 1 d .
C1 C 0.27240(19) 0.9347(2) -0.2925(3) 0.0237(8) Uani 1 1 d .
H1 H 0.3061 0.9091 -0.2385 0.028 Uiso 1 1 calc R
C2 C 0.3301(2) 0.8050(3) -0.3772(4) 0.0324(10) Uani 1 1 d .
C3 C 0.3452(3) 0.7559(3) -0.2952(4) 0.0435(12) Uani 1 1 d .
H3 H 0.3218 0.7649 -0.2493 0.052 Uiso 1 1 calc R
C4 C 0.3949(3) 0.6932(4) -0.2802(5) 0.0608(18) Uani 1 1 d .
H4 H 0.4048 0.6602 -0.2244 0.073 Uiso 1 1 calc R
C5 C 0.4289(3) 0.6800(4) -0.3465(6) 0.067(2) Uani 1 1 d .
H5 H 0.4619 0.6374 -0.3365 0.080 Uiso 1 1 calc R
C6 C 0.4155(3) 0.7276(4) -0.4268(6) 0.072(2) Uani 1 1 d .
H6 H 0.4393 0.7180 -0.4720 0.087 Uiso 1 1 calc R
C7 C 0.3661(3) 0.7910(3) -0.4429(5) 0.0511(15) Uani 1 1 d .
H7 H 0.3574 0.8242 -0.4985 0.061 Uiso 1 1 calc R
C8 C 0.1883(2) 0.8248(3) -0.4459(3) 0.0297(9) Uani 1 1 d .
C9 C 0.1841(3) 0.7378(3) -0.4282(5) 0.0592(17) Uani 1 1 d .
H9 H 0.2214 0.7082 -0.3916 0.071 Uiso 1 1 calc R
C10 C 0.1244(4) 0.6946(4) -0.4650(7) 0.088(3) Uani 1 1 d .
H10 H 0.1220 0.6356 -0.4535 0.106 Uiso 1 1 calc R
C11 C 0.0697(3) 0.7359(4) -0.5168(6) 0.072(2) Uani 1 1 d .
H11 H 0.0296 0.7059 -0.5408 0.087 Uiso 1 1 calc R
C12 C 0.0731(3) 0.8212(5) -0.5340(5) 0.0676(19) Uani 1 1 d .
H12 H 0.0353 0.8501 -0.5706 0.081 Uiso 1 1 calc R
C13 C 0.1319(3) 0.8657(4) -0.4979(4) 0.0486(13) Uani 1 1 d .
H13 H 0.1333 0.9249 -0.5090 0.058 Uiso 1 1 calc R
C14 C 0.2420(2) 1.0057(3) -0.1322(3) 0.0288(9) Uani 1 1 d .
C15 C 0.2470(3) 1.0834(3) -0.0868(4) 0.0440(12) Uani 1 1 d .
H15 H 0.2355 1.1336 -0.1230 0.053 Uiso 1 1 calc R
C16 C 0.2687(4) 1.0894(4) 0.0108(4) 0.0661(19) Uani 1 1 d .
H16 H 0.2706 1.1431 0.0406 0.079 Uiso 1 1 calc R
C17 C 0.2873(4) 1.0179(5) 0.0637(4) 0.071(2) Uani 1 1 d .
H17 H 0.3023 1.0221 0.1301 0.085 Uiso 1 1 calc R
C18 C 0.2842(3) 0.9391(4) 0.0204(4) 0.0592(16) Uani 1 1 d .
H18 H 0.2975 0.8897 0.0572 0.071 Uiso 1 1 calc R
C19 C 0.2615(3) 0.9327(3) -0.0773(4) 0.0433(11) Uani 1 1 d .
H19 H 0.2593 0.8788 -0.1066 0.052 Uiso 1 1 calc R
C20 C 0.1316(2) 0.9541(3) -0.2880(3) 0.0269(8) Uani 1 1 d .
C21 C 0.1229(3) 0.8747(4) -0.2510(5) 0.0610(18) Uani 1 1 d .
H21 H 0.1596 0.8462 -0.2113 0.073 Uiso 1 1 calc R
C22 C 0.0604(3) 0.8366(5) -0.2720(5) 0.073(2) Uani 1 1 d .
H22 H 0.0552 0.7826 -0.2465 0.087 Uiso 1 1 calc R
C23 C 0.0060(3) 0.8774(4) -0.3299(5) 0.0579(16) Uani 1 1 d .
H23 H -0.0364 0.8525 -0.3424 0.069 Uiso 1 1 calc R
C24 C 0.0145(3) 0.9536(4) -0.3685(6) 0.068(2) Uani 1 1 d .
H24 H -0.0220 0.9814 -0.4094 0.082 Uiso 1 1 calc R
C25 C 0.0773(3) 0.9913(4) -0.3479(5) 0.0551(16) Uani 1 1 d .
H25 H 0.0823 1.0440 -0.3762 0.066 Uiso 1 1 calc R
C26 C 0.4152(3) 1.1762(3) -0.2987(5) 0.0530(16) Uani 1 1 d .
C27 C 0.4369(2) 1.1183(4) -0.3553(4) 0.0448(13) Uani 1 1 d .
C28 C 0.4423(2) 1.0378(3) -0.3123(4) 0.0399(11) Uani 1 1 d .
C29 C 0.4233(2) 1.0449(4) -0.2282(4) 0.0418(12) Uani 1 1 d .
C30 C 0.4060(2) 1.1311(4) -0.2184(4) 0.0533(16) Uani 1 1 d .
C31 C 0.4116(4) 1.2727(5) -0.3155(6) 0.084(2) Uiso 1 1 d .
H31A H 0.3835 1.2845 -0.3787 0.126 Uiso 1 1 calc R
H31B H 0.4559 1.2948 -0.3096 0.126 Uiso 1 1 calc R
H31C H 0.3929 1.3000 -0.2689 0.126 Uiso 1 1 calc R
C32 C 0.4588(4) 1.1397(5) -0.4449(6) 0.082(2) Uiso 1 1 d .
H32A H 0.5069 1.1435 -0.4289 0.124 Uiso 1 1 calc R
H32B H 0.4396 1.1940 -0.4705 0.124 Uiso 1 1 calc R
H32C H 0.4437 1.0950 -0.4918 0.124 Uiso 1 1 calc R
C33 C 0.4724(4) 0.9590(5) -0.3455(6) 0.075(2) Uiso 1 1 d .
H33A H 0.4567 0.9080 -0.3202 0.113 Uiso 1 1 calc R
H33B H 0.5205 0.9619 -0.3231 0.113 Uiso 1 1 calc R
H33C H 0.4591 0.9568 -0.4142 0.113 Uiso 1 1 calc R
C34 C 0.4320(4) 0.9759(5) -0.1530(6) 0.081(2) Uiso 1 1 d .
H34A H 0.4759 0.9805 -0.1093 0.121 Uiso 1 1 calc R
H34B H 0.4269 0.9200 -0.1830 0.121 Uiso 1 1 calc R
H34C H 0.3986 0.9830 -0.1185 0.121 Uiso 1 1 calc R
C35 C 0.3919(4) 1.1723(6) -0.1329(7) 0.092(3) Uiso 1 1 d .
H35A H 0.4248 1.2164 -0.1086 0.138 Uiso 1 1 calc R
H35B H 0.3941 1.1293 -0.0843 0.138 Uiso 1 1 calc R
H35C H 0.3479 1.1976 -0.1507 0.138 Uiso 1 1 calc R
C36 C 0.1805(3) 1.0227(5) -0.6531(5) 0.073(2) Uani 1 1 d .
H36A H 0.1815 1.0742 -0.6157 0.109 Uiso 1 1 calc R
H36B H 0.1404 0.9905 -0.6549 0.109 Uiso 1 1 calc R
H36C H 0.1808 1.0382 -0.7172 0.109 Uiso 1 1 calc R
C37 C 0.3290(4) 0.9981(5) -0.6324(5) 0.0695(19) Uani 1 1 d .
H37A H 0.3682 0.9661 -0.5994 0.104 Uiso 1 1 calc R
H37B H 0.3351 1.0581 -0.6152 0.104 Uiso 1 1 calc R
H37C H 0.3222 0.9921 -0.7004 0.104 Uiso 1 1 calc R
C38 C 0.2357(4) 0.8452(5) -0.6521(5) 0.080(2) Uani 1 1 d .
H38A H 0.1942 0.8248 -0.6421 0.120 Uiso 1 1 calc R
H38B H 0.2713 0.8062 -0.6222 0.120 Uiso 1 1 calc R
H38C H 0.2318 0.8479 -0.7197 0.120 Uiso 1 1 calc R
C39 C 0.2300(3) 1.2782(3) -0.2897(4) 0.0492(14) Uani 1 1 d .
H39A H 0.2654 1.2710 -0.3205 0.074 Uiso 1 1 calc R
H39B H 0.2487 1.2791 -0.2214 0.074 Uiso 1 1 calc R
H39C H 0.2070 1.3317 -0.3100 0.074 Uiso 1 1 calc R
C40 C 0.1117(3) 1.1971(4) -0.2452(5) 0.0653(18) Uani 1 1 d .
H40A H 0.1371 1.1988 -0.1792 0.098 Uiso 1 1 calc R
H40B H 0.0820 1.1481 -0.2556 0.098 Uiso 1 1 calc R
H40C H 0.0859 1.2493 -0.2610 0.098 Uiso 1 1 calc R
C41 C 0.1213(3) 1.2015(4) -0.4481(4) 0.0490(14) Uani 1 1 d .
H41A H 0.0899 1.1546 -0.4664 0.074 Uiso 1 1 calc R
H41B H 0.1512 1.2019 -0.4887 0.074 Uiso 1 1 calc R
H41C H 0.0973 1.2553 -0.4548 0.074 Uiso 1 1 calc R
C42 C 0.0823(9) 0.4519(11) -0.5234(15) 0.191(7) Uiso 1 1 d .
C43 C 0.0280(10) 0.4831(13) -0.5213(17) 0.095(5) Uiso 0.50 1 d P
C44 C -0.0304(7) 0.5167(8) -0.5818(10) 0.131(4) Uiso 1 1 d .
C45 C -0.0818(12) 0.5427(15) -0.5662(18) 0.116(7) Uiso 0.50 1 d P
C46 C 0.0232(13) 0.4839(16) -0.599(2) 0.128(8) Uiso 0.50 1 d P

loop_
_atom_site_aniso_label
_atom_site_aniso_U_11
_atom_site_aniso_U_22
_atom_site_aniso_U_33
_atom_site_aniso_U_23
_atom_site_aniso_U_13
_atom_site_aniso_U_12
Y1 0.02359(16) 0.02024(14) 0.02911(18) 0.00086(15) 0.00809(13) -0.00283(14)
Cl1 0.0609(8) 0.0396(6) 0.0457(8) 0.0118(6) 0.0119(6) -0.0027(6)
P1 0.0232(5) 0.0183(4) 0.0302(6) -0.0025(4) 0.0078(4) 0.0012(4)
P2 0.0229(5) 0.0201(4) 0.0245(5) 0.0009(4) 0.0072(4) 0.0016(4)
Si1 0.0620(10) 0.0506(8) 0.0310(8) -0.0041(6) 0.0169(7) -0.0063(7)
Si2 0.0365(7) 0.0249(6) 0.0409(8) 0.0031(5) 0.0123(6) 0.0102(5)
N1 0.0375(19) 0.0247(16) 0.0279(19) -0.0032(14) 0.0122(16) -0.0031(15)
N2 0.0283(17) 0.0195(15) 0.0279(19) 0.0027(13) 0.0101(14) 0.0019(12)
C1 0.0210(17) 0.0201(17) 0.029(2) 0.0000(16) 0.0058(15) 0.0001(14)
C2 0.0233(19) 0.0184(17) 0.056(3) -0.0054(18) 0.012(2) -0.0008(15)
C3 0.041(3) 0.031(2) 0.054(3) -0.001(2) 0.003(2) 0.006(2)
C4 0.049(3) 0.044(3) 0.073(5) 0.006(3) -0.013(3) 0.013(3)
C5 0.034(3) 0.040(3) 0.119(7) -0.008(4) 0.008(3) 0.012(2)
C6 0.053(4) 0.053(4) 0.127(7) -0.004(4) 0.053(4) 0.016(3)
C7 0.046(3) 0.035(3) 0.083(5) 0.002(3) 0.035(3) 0.009(2)
C8 0.027(2) 0.027(2) 0.035(2) -0.0082(17) 0.0078(18) -0.0008(16)
C9 0.045(3) 0.037(3) 0.090(5) -0.006(3) 0.008(3) -0.011(2)
C10 0.068(5) 0.040(3) 0.154(9) -0.016(4) 0.025(5) -0.024(3)
C11 0.039(3) 0.064(4) 0.104(6) -0.039(4) 0.002(3) -0.017(3)
C12 0.036(3) 0.083(5) 0.075(5) -0.003(4) -0.001(3) 0.001(3)
C13 0.035(3) 0.051(3) 0.056(4) 0.004(3) 0.006(2) -0.002(2)
C14 0.033(2) 0.028(2) 0.026(2) 0.0014(17) 0.0101(18) -0.0016(17)
C15 0.064(3) 0.035(2) 0.033(3) 0.000(2) 0.012(2) 0.000(2)
C16 0.113(6) 0.052(4) 0.032(3) -0.011(3) 0.016(3) -0.008(4)
C17 0.099(5) 0.081(5) 0.027(3) 0.001(3) 0.006(3) -0.005(4)
C18 0.080(4) 0.059(4) 0.032(3) 0.017(3) 0.004(3) -0.001(3)
C19 0.056(3) 0.035(2) 0.037(3) 0.005(2) 0.009(2) 0.001(2)
C20 0.0249(19) 0.0294(19) 0.028(2) -0.0008(16) 0.0093(17) -0.0043(15)
C21 0.040(3) 0.065(4) 0.069(4) 0.028(3) -0.001(3) -0.020(3)
C22 0.061(4) 0.078(5) 0.074(5) 0.027(4) 0.009(4) -0.035(4)
C23 0.034(3) 0.076(4) 0.065(4) 0.001(3) 0.015(3) -0.019(3)
C24 0.031(3) 0.062(4) 0.099(6) 0.013(4) -0.004(3) -0.005(3)
C25 0.036(3) 0.046(3) 0.073(4) 0.015(3) -0.003(3) -0.004(2)
C26 0.035(3) 0.034(3) 0.080(5) 0.000(3) -0.002(3) -0.008(2)
C27 0.030(2) 0.063(3) 0.043(3) 0.012(3) 0.012(2) -0.012(2)
C28 0.022(2) 0.044(3) 0.053(3) -0.007(2) 0.010(2) -0.0049(19)
C29 0.025(2) 0.056(3) 0.040(3) 0.010(2) 0.002(2) -0.015(2)
C30 0.027(2) 0.083(4) 0.049(3) -0.036(3) 0.009(2) -0.013(3)
C36 0.078(5) 0.081(5) 0.044(4) 0.014(3) -0.011(3) -0.010(4)
C37 0.086(5) 0.088(5) 0.046(4) 0.004(3) 0.038(4) -0.007(4)
C38 0.110(6) 0.080(5) 0.058(5) -0.035(4) 0.036(4) -0.019(4)
C39 0.068(4) 0.026(2) 0.053(4) -0.001(2) 0.015(3) 0.004(2)
C40 0.061(4) 0.060(4) 0.085(5) 0.001(3) 0.039(4) 0.025(3)
C41 0.040(3) 0.048(3) 0.050(3) 0.010(3) -0.002(2) 0.011(2)

loop_
_atom_type_symbol
_atom_type_description
_atom_type_scat_dispersion_real
_atom_type_scat_dispersion_imag
_atom_type_scat_source
C C 0.0015 0.0009 'International Tables Vol C Tables 4.2.6.8 and 6.1.1.4'
H H 0.0000 0.0000 'International Tables Vol C Tables 4.2.6.8 and 6.1.1.4'
N N 0.0030 0.0019 'International Tables Vol C Tables 4.2.6.8 and 6.1.1.4'
Si Si 0.0522 0.0431 'International Tables Vol C Tables 4.2.6.8 and 6.1.1.4'
P P 0.0667 0.0580 'International Tables Vol C Tables 4.2.6.8 and 6.1.1.4'
Cl Cl 0.0998 0.0984 'International Tables Vol C Tables 4.2.6.8 and 6.1.1.4'
Y Y -0.2879 2.4099 'International Tables Vol C Tables 4.2.6.8 and 6.1.1.4'

loop_
_geom_angle_atom_site_label_1
_geom_angle_atom_site_label_2
_geom_angle_atom_site_label_3
_geom_angle
_geom_angle_site_symmetry_1
_geom_angle_site_symmetry_3
N2 Y1 N1 99.33(12) . .
N2 Y1 Cl1 96.34(9) . .
N1 Y1 Cl1 90.60(10) . .
N2 Y1 C1 65.00(11) . .
N1 Y1 C1 64.55(12) . .
Cl1 Y1 C1 143.98(9) . .
N2 Y1 C27 147.31(16) . .
N1 Y1 C27 113.28(16) . .
Cl1 Y1 C27 85.89(12) . .
C1 Y1 C27 126.87(15) . .
N2 Y1 C26 117.36(17) . .
N1 Y1 C26 143.30(17) . .
Cl1 Y1 C26 85.04(14) . .
C1 Y1 C26 130.58(17) . .
C27 Y1 C26 30.12(19) . .
N2 Y1 C30 99.95(14) . .
N1 Y1 C30 147.20(17) . .
Cl1 Y1 C30 113.25(16) . .
C1 Y1 C30 100.66(18) . .
C27 Y1 C30 50.50(17) . .
C26 Y1 C30 31.1(2) . .
N2 Y1 C28 143.34(15) . .
N1 Y1 C28 100.34(14) . .
Cl1 Y1 C28 114.02(13) . .
C1 Y1 C28 96.62(14) . .
C27 Y1 C28 30.35(16) . .
C26 Y1 C28 50.05(16) . .
C30 Y1 C28 50.26(16) . .
N2 Y1 C29 113.19(15) . .
N1 Y1 C29 116.67(16) . .
Cl1 Y1 C29 134.02(11) . .
C1 Y1 C29 81.85(13) . .
C27 Y1 C29 50.26(15) . .
C26 Y1 C29 50.61(16) . .
C30 Y1 C29 30.62(18) . .
C28 Y1 C29 30.22(16) . .
N2 Y1 P2 30.84(8) . .
N1 Y1 P2 84.68(9) . .
Cl1 Y1 P2 123.65(4) . .
C1 Y1 P2 34.47(8) . .
C27 Y1 P2 146.35(12) . .
C26 Y1 P2 127.45(16) . .
C30 Y1 P2 98.86(14) . .
C28 Y1 P2 122.08(12) . .
C29 Y1 P2 96.59(11) . .
N2 Y1 P1 85.26(8) . .
N1 Y1 P1 30.84(9) . .
Cl1 Y1 P1 119.48(4) . .
C1 Y1 P1 34.12(9) . .
C27 Y1 P1 121.92(14) . .
C26 Y1 P1 145.85(12) . .
C30 Y1 P1 126.06(16) . .
C28 Y1 P1 96.30(11) . .
C29 Y1 P1 98.19(12) . .
P2 Y1 P1 60.75(3) . .
N1 P1 C1 108.28(19) . .
N1 P1 C2 113.5(2) . .
C1 P1 C2 104.5(2) . .
N1 P1 C8 111.3(2) . .
C1 P1 C8 114.62(19) . .
C2 P1 C8 104.52(19) . .
N1 P1 Y1 50.23(13) . .
C1 P1 Y1 58.95(13) . .
C2 P1 Y1 115.66(13) . .
C8 P1 Y1 139.72(14) . .
N2 P2 C1 108.31(19) . .
N2 P2 C14 112.92(19) . .
C1 P2 C14 104.3(2) . .
N2 P2 C20 113.21(19) . .
C1 P2 C20 112.71(19) . .
C14 P2 C20 105.1(2) . .
N2 P2 Y1 50.05(12) . .
C1 P2 Y1 58.93(13) . .
C14 P2 Y1 115.96(14) . .
C20 P2 Y1 138.90(15) . .
N1 Si1 C36 111.5(3) . .
N1 Si1 C37 107.6(3) . .
C36 Si1 C37 109.9(3) . .
N1 Si1 C38 113.8(3) . .
C36 Si1 C38 105.9(4) . .
C37 Si1 C38 108.1(3) . .
N2 Si2 C41 110.2(2) . .
N2 Si2 C39 108.0(2) . .
C41 Si2 C39 108.4(3) . .
N2 Si2 C40 115.4(2) . .
C41 Si2 C40 108.2(3) . .
C39 Si2 C40 106.4(3) . .
P1 N1 Si1 131.5(2) . .
P1 N1 Y1 98.94(18) . .
Si1 N1 Y1 129.40(19) . .
P2 N2 Si2 136.8(2) . .
P2 N2 Y1 99.11(15) . .
Si2 N2 Y1 124.00(17) . .
P1 C1 P2 127.3(2) . .
P1 C1 Y1 86.93(16) . .
P2 C1 Y1 86.60(15) . .
C3 C2 C7 118.2(4) . .
C3 C2 P1 122.2(4) . .
C7 C2 P1 119.6(4) . .
C2 C3 C4 120.6(6) . .
C5 C4 C3 119.9(6) . .
C6 C5 C4 120.6(5) . .
C5 C6 C7 120.3(6) . .
C2 C7 C6 120.3(6) . .
C13 C8 C9 118.0(5) . .
C13 C8 P1 119.7(4) . .
C9 C8 P1 122.3(4) . .
C8 C9 C10 119.7(6) . .
C11 C10 C9 121.3(6) . .
C10 C11 C12 119.5(6) . .
C11 C12 C13 120.3(6) . .
C8 C13 C12 121.1(5) . .
C15 C14 C19 118.1(5) . .
C15 C14 P2 119.8(3) . .
C19 C14 P2 122.0(4) . .
C14 C15 C16 121.5(5) . .
C17 C16 C15 119.9(6) . .
C16 C17 C18 120.2(6) . .
C17 C18 C19 120.0(5) . .
C18 C19 C14 120.3(5) . .
C25 C20 C21 117.4(4) . .
C25 C20 P2 123.0(4) . .
C21 C20 P2 119.5(4) . .
C20 C21 C22 120.6(6) . .
C23 C22 C21 120.5(6) . .
C24 C23 C22 119.1(5) . .
C23 C24 C25 120.2(6) . .
C20 C25 C24 122.0(5) . .
C27 C26 C30 108.0(5) . .
C27 C26 C31 124.0(6) . .
C30 C26 C31 127.5(6) . .
C27 C26 Y1 74.9(3) . .
C30 C26 Y1 74.7(3) . .
C31 C26 Y1 122.6(4) . .
C26 C27 C28 108.6(5) . .
C26 C27 C32 126.1(6) . .
C28 C27 C32 125.0(6) . .
C26 C27 Y1 75.0(3) . .
C28 C27 Y1 75.5(3) . .
C32 C27 Y1 120.9(4) . .
C29 C28 C27 108.6(5) . .
C29 C28 C33 125.8(6) . .
C27 C28 C33 125.2(6) . .
C29 C28 Y1 75.1(3) . .
C27 C28 Y1 74.2(3) . .
C33 C28 Y1 122.9(4) . .
C28 C29 C30 107.8(5) . .
C28 C29 C34 125.3(6) . .
C30 C29 C34 126.0(6) . .
C28 C29 Y1 74.7(3) . .
C30 C29 Y1 74.2(3) . .
C34 C29 Y1 125.2(4) . .
C29 C30 C26 107.0(5) . .
C29 C30 C35 127.2(7) . .
C26 C30 C35 125.0(6) . .
C29 C30 Y1 75.2(3) . .
C26 C30 Y1 74.2(3) . .
C35 C30 Y1 124.0(4) . .
C43 C42 C45 72.5(19) . 3_564
C43 C42 C46 46.9(14) . .
C45 C42 C46 119(2) 3_564 .
C46 C43 C42 79(2) . .
C46 C43 C44 61.7(18) . .
C42 C43 C44 141(2) . .
C46 C43 C44 177(2) . 3_564
C42 C43 C44 104.0(19) . 3_564
C44 C43 C44 115.1(17) . 3_564
C46 C43 C45 135(2) . 3_564
C42 C43 C45 56.1(15) . 3_564
C44 C43 C45 163(2) . 3_564
C44 C43 C45 48.0(12) 3_564 3_564
C46 C43 C43 122(3) . 3_564
C42 C43 C43 159(3) . 3_564
C44 C43 C43 60.4(14) . 3_564
C44 C43 C43 54.6(15) 3_564 3_564
C45 C43 C43 103(2) 3_564 3_564
C45 C44 C46 176(2) . .
C45 C44 C43 132(2) . .
C46 C44 C43 48.6(13) . .
C45 C44 C43 66.8(15) . 3_564
C46 C44 C43 113.5(19) . 3_564
C43 C44 C43 64.9(17) . 3_564
C44 C45 C42 117(2) . 3_564
C44 C45 C43 65.2(14) . 3_564
C42 C45 C43 51.4(14) 3_564 3_564
C43 C46 C44 70(2) . .
C43 C46 C42 53.9(16) . .
C44 C46 C42 124(3) . .

loop_
_geom_bond_atom_site_label_1
_geom_bond_atom_site_label_2
_geom_bond_distance
_geom_bond_site_symmetry_2
Y1 N2 2.396(3) .
Y1 N1 2.402(4) .
Y1 Cl1 2.5757(14) .
Y1 C1 2.648(4) .
Y1 C27 2.658(5) .
Y1 C26 2.659(5) .
Y1 C30 2.666(5) .
Y1 C28 2.674(5) .
Y1 C29 2.678(5) .
Y1 P2 3.0866(11) .
Y1 P1 3.0869(11) .
P1 N1 1.602(4) .
P1 C1 1.734(4) .
P1 C2 1.816(4) .
P1 C8 1.820(4) .
P2 N2 1.603(3) .
P2 C1 1.750(4) .
P2 C14 1.817(5) .
P2 C20 1.820(4) .
Si1 N1 1.737(4) .
Si1 C36 1.864(7) .
Si1 C37 1.869(7) .
Si1 C38 1.893(7) .
Si2 N2 1.739(3) .
Si2 C41 1.862(6) .
Si2 C39 1.865(5) .
Si2 C40 1.878(6) .
C2 C3 1.387(7) .
C2 C7 1.387(7) .
C3 C4 1.401(7) .
C4 C5 1.362(10) .
C5 C6 1.355(11) .
C6 C7 1.402(7) .
C8 C13 1.375(7) .
C8 C9 1.390(7) .
C9 C10 1.391(8) .
C10 C11 1.353(10) .
C11 C12 1.362(10) .
C12 C13 1.387(8) .
C14 C15 1.373(6) .
C14 C19 1.391(6) .
C15 C16 1.381(8) .
C16 C17 1.354(9) .
C17 C18 1.378(9) .
C18 C19 1.383(8) .
C20 C25 1.363(7) .
C20 C21 1.383(7) .
C21 C22 1.391(8) .
C22 C23 1.376(9) .
C23 C24 1.349(9) .
C24 C25 1.392(7) .
C26 C27 1.382(9) .
C26 C30 1.426(9) .
C26 C31 1.525(9) .
C27 C28 1.396(8) .
C27 C32 1.537(9) .
C28 C29 1.395(8) .
C28 C33 1.518(9) .
C29 C30 1.411(8) .
C29 C34 1.515(9) .
C30 C35 1.503(10) .
C42 C43 1.24(2) .
C42 C45 1.32(3) 3_564
C42 C46 1.51(3) .
C43 C46 1.12(3) .
C43 C44 1.40(2) .
C43 C44 1.50(2) 3_564
C43 C45 1.51(3) 3_564
C43 C43 1.56(4) 3_564
C44 C45 1.22(2) .
C44 C46 1.32(3) .
C44 C43 1.50(2) 3_564
C45 C42 1.32(3) 3_564
C45 C43 1.51(3) 3_564
